data_7045530
loop_
_publ_author_name
'Upmann, Daniel'
'Jones, Peter G.'

_publ_section_title
;
 Bromination and iodination of diphosphane dichalcogenides.
;
_journal_issue 8
_journal_name_full 'Dalton transactions (Cambridge, England : 2003)'
_journal_page_first 2748
_journal_page_last 2758
_journal_paper_doi 10.1039/c7dt04531j
_journal_volume 47
_journal_year 2018
_chemical_formula_sum 'C13 H30 Br4 P2 Se2'
_chemical_formula_weight 725.87
_space_group_IT_number 2
_space_group_name_Hall '-P 1'
_space_group_name_H-M_alt 'P -1'
_symmetry_cell_setting triclinic
_symmetry_space_group_name_Hall '-P 1'
_symmetry_space_group_name_H-M 'P -1'
_atom_sites_solution_hydrogens geom
_atom_sites_solution_primary direct
_atom_sites_solution_secondary difmap
_audit_creation_method SHELXL-97
_audit_update_record
;
2017-10-23 deposited with the CCDC.
2018-02-02 downloaded from the CCDC.
;
_cell_angle_alpha 100.220(5)
_cell_angle_beta 90.630(4)
_cell_angle_gamma 116.279(6)
_cell_formula_units_Z 2
_cell_length_a 8.6805(5)
_cell_length_b 8.9116(5)
_cell_length_c 16.6930(8)
_cell_measurement_reflns_used 13193
_cell_measurement_temperature 103(2)
_cell_measurement_theta_max 30.6300
_cell_measurement_theta_min 2.6130
_cell_volume 1133.61(13)
_computing_cell_refinement 'CrysAlisPro 1.171.38.43 (Rigaku OD, 2015)'
_computing_data_collection 'CrysAlisPro 1.171.38.43 (Rigaku OD, 2015)'
_computing_data_reduction 'CrysAlisPro 1.171.38.43 (Rigaku OD, 2015)'
_computing_molecular_graphics 'Bruker XP'
_computing_publication_material SHELXL-97
_computing_structure_refinement 'SHELXL-97 (Sheldrick, 1997)'
_computing_structure_solution 'SHELXS-97 (Sheldrick, 1990)'
_diffrn_ambient_temperature 103(2)
_diffrn_detector_area_resol_mean 16.1419
_diffrn_measured_fraction_theta_full 0.963
_diffrn_measured_fraction_theta_max 0.932
_diffrn_measurement_device_type 'Oxford Diffraction Xcalibur, Eos'
_diffrn_measurement_method \w-scan
_diffrn_radiation_monochromator graphite
_diffrn_radiation_type MoK\a
_diffrn_radiation_wavelength 0.71073
_diffrn_reflns_av_R_equivalents 0.0480
_diffrn_reflns_av_sigmaI/netI 0.0308
_diffrn_reflns_limit_h_max 12
_diffrn_reflns_limit_h_min -12
_diffrn_reflns_limit_k_max 12
_diffrn_reflns_limit_k_min -12
_diffrn_reflns_limit_l_max 23
_diffrn_reflns_limit_l_min -24
_diffrn_reflns_number 60914
_diffrn_reflns_theta_full 30.50
_diffrn_reflns_theta_max 31.02
_diffrn_reflns_theta_min 2.49
_diffrn_source 'fine-focus sealed X-ray tube'
_exptl_absorpt_coefficient_mu 10.446
_exptl_absorpt_correction_T_max 1.00000
_exptl_absorpt_correction_T_min 0.31385
_exptl_absorpt_correction_type multi-scan
_exptl_absorpt_process_details
;
CrysAlisPro 1.171.38.43 (Rigaku Oxford Diffraction, 2015)
Empirical absorption correction using spherical harmonics,
 implemented in SCALE3 ABSPACK scaling algorithm.
;
_exptl_crystal_colour yellow
_exptl_crystal_density_diffrn 2.127
_exptl_crystal_density_method 'not measured'
_exptl_crystal_description block
_exptl_crystal_F_000 692
_exptl_crystal_size_max 0.25
_exptl_crystal_size_mid 0.15
_exptl_crystal_size_min 0.08
_refine_diff_density_max 0.908
_refine_diff_density_min -0.699
_refine_diff_density_rms 0.122
_refine_ls_extinction_method none
_refine_ls_goodness_of_fit_ref 1.041
_refine_ls_hydrogen_treatment constr
_refine_ls_matrix_type full
_refine_ls_number_parameters 198
_refine_ls_number_reflns 6750
_refine_ls_number_restraints 0
_refine_ls_restrained_S_all 1.041
_refine_ls_R_factor_all 0.0401
_refine_ls_R_factor_gt 0.0277
_refine_ls_shift/su_max 0.002
_refine_ls_shift/su_mean 0.000
_refine_ls_structure_factor_coef Fsqd
_refine_ls_weighting_details 'calc w=1/[\s^2^(Fo^2^)+(0.0251P)^2^+0.7499P] where P=(Fo^2^+2Fc^2^)/3'
_refine_ls_weighting_scheme calc
_refine_ls_wR_factor_gt 0.0540
_refine_ls_wR_factor_ref 0.0574
_reflns_number_gt 5684
_reflns_number_total 6750
_reflns_threshold_expression >2sigma(I)
_cod_data_source_file c7dt04531j2.cif
_cod_data_source_block ieuan
_cod_depositor_comments 'Adding full bibliography for 7045509--7045531.cif.'
_cod_original_cell_volume 1133.61(11)
_cod_database_code 7045530

loop_
_symmetry_equiv_pos_as_xyz
'x, y, z'
'-x, -y, -z'

loop_
_atom_site_label
_atom_site_type_symbol
_atom_site_fract_x
_atom_site_fract_y
_atom_site_fract_z
_atom_site_U_iso_or_equiv
_atom_site_adp_type
_atom_site_occupancy
_atom_site_symmetry_multiplicity
_atom_site_calc_flag
_atom_site_refinement_flags
P1 P 0.74476(8) 0.64316(7) 0.33871(4) 0.01163(12) Uani 1 1 d .
P2 P 0.64970(8) 0.31706(7) 0.20120(4) 0.01096(11) Uani 1 1 d .
Se1 Se 0.80475(3) 0.47855(3) 0.408575(14) 0.01436(6) Uani 1 1 d .
Se2 Se 0.59325(3) 0.20842(3) 0.310559(15) 0.01600(6) Uani 1 1 d .
Br1 Br 1.01183(4) 0.74666(3) 0.525004(15) 0.02248(6) Uani 1 1 d .
C01 C 0.6956(3) 0.5413(3) 0.22998(13) 0.0121(4) Uani 1 1 d .
H01A H 0.5947 0.5518 0.2087 0.014 Uiso 1 1 calc R
H01B H 0.7946 0.6079 0.2012 0.014 Uiso 1 1 calc R
C1 C 0.9314(3) 0.8519(3) 0.34581(14) 0.0134(5) Uani 1 1 d .
H1 H 0.9484 0.9170 0.4032 0.016 Uiso 1 1 calc R
C2 C 0.5608(3) 0.6773(3) 0.37196(15) 0.0161(5) Uani 1 1 d .
H2 H 0.5362 0.7391 0.3330 0.019 Uiso 1 1 calc R
C3 C 0.8367(3) 0.3099(3) 0.15578(15) 0.0145(5) Uani 1 1 d .
H3 H 0.8666 0.3823 0.1135 0.017 Uiso 1 1 calc R
C4 C 0.4638(3) 0.2052(3) 0.12482(14) 0.0152(5) Uani 1 1 d .
H4 H 0.4454 0.0846 0.1081 0.018 Uiso 1 1 calc R
C11 C 0.8922(4) 0.9521(3) 0.28901(15) 0.0196(5) Uani 1 1 d .
H11A H 0.9863 1.0687 0.2979 0.029 Uiso 1 1 calc R
H11B H 0.7837 0.9561 0.3011 0.029 Uiso 1 1 calc R
H11C H 0.8815 0.8951 0.2319 0.029 Uiso 1 1 calc R
C12 C 1.0997(3) 0.8419(3) 0.32805(16) 0.0193(5) Uani 1 1 d .
H12A H 1.0915 0.7892 0.2704 0.029 Uiso 1 1 calc R
H12B H 1.1189 0.7727 0.3628 0.029 Uiso 1 1 calc R
H12C H 1.1963 0.9573 0.3396 0.029 Uiso 1 1 calc R
C21 C 0.6045(4) 0.7928(3) 0.45724(16) 0.0242(6) Uani 1 1 d .
H21A H 0.5027 0.8061 0.4741 0.036 Uiso 1 1 calc R
H21B H 0.6993 0.9052 0.4557 0.036 Uiso 1 1 calc R
H21C H 0.6395 0.7411 0.4965 0.036 Uiso 1 1 calc R
C22 C 0.3975(3) 0.5102(3) 0.36820(17) 0.0232(6) Uani 1 1 d .
H22A H 0.4160 0.4467 0.4065 0.035 Uiso 1 1 calc R
H22B H 0.3704 0.4413 0.3125 0.035 Uiso 1 1 calc R
H22C H 0.3012 0.5351 0.3832 0.035 Uiso 1 1 calc R
C31 C 0.9928(3) 0.3844(3) 0.21924(17) 0.0201(5) Uani 1 1 d .
H31A H 0.9720 0.3089 0.2583 0.030 Uiso 1 1 calc R
H31B H 1.0117 0.4977 0.2484 0.030 Uiso 1 1 calc R
H31C H 1.0952 0.3945 0.1918 0.030 Uiso 1 1 calc R
C32 C 0.7930(3) 0.1272(3) 0.11245(17) 0.0198(5) Uani 1 1 d .
H32A H 0.8967 0.1243 0.0914 0.030 Uiso 1 1 calc R
H32B H 0.7034 0.0897 0.0669 0.030 Uiso 1 1 calc R
H32C H 0.7508 0.0507 0.1513 0.030 Uiso 1 1 calc R
C41 C 0.2977(3) 0.1996(3) 0.15698(16) 0.0206(5) Uani 1 1 d .
H41A H 0.3069 0.3152 0.1682 0.031 Uiso 1 1 calc R
H41B H 0.2799 0.1551 0.2075 0.031 Uiso 1 1 calc R
H41C H 0.1998 0.1250 0.1159 0.031 Uiso 1 1 calc R
C42 C 0.5018(3) 0.2848(3) 0.04848(15) 0.0210(5) Uani 1 1 d .
H42A H 0.4046 0.2184 0.0061 0.031 Uiso 1 1 calc R
H42B H 0.6069 0.2841 0.0280 0.031 Uiso 1 1 calc R
H42C H 0.5183 0.4029 0.0627 0.031 Uiso 1 1 calc R
Br2 Br 0.42495(3) 0.73326(4) 0.170721(17) 0.02316(6) Uani 1 1 d .
Br3 Br 0.15178(3) 0.72646(3) 0.101450(14) 0.01537(6) Uani 1 1 d .
Br4 Br -0.11429(3) 0.72439(4) 0.043868(17) 0.02377(6) Uani 1 1 d .

loop_
_atom_site_aniso_label
_atom_site_aniso_U_11
_atom_site_aniso_U_22
_atom_site_aniso_U_33
_atom_site_aniso_U_23
_atom_site_aniso_U_13
_atom_site_aniso_U_12
P1 0.0151(3) 0.0098(3) 0.0097(3) 0.0019(2) 0.0001(2) 0.0055(2)
P2 0.0099(3) 0.0097(3) 0.0119(3) 0.0016(2) 0.0005(2) 0.0034(2)
Se1 0.01859(12) 0.01118(11) 0.01223(11) 0.00316(8) -0.00205(9) 0.00555(9)
Se2 0.01807(13) 0.01135(11) 0.01521(12) 0.00372(9) 0.00035(9) 0.00333(10)
Br1 0.03475(15) 0.01405(12) 0.01528(12) 0.00027(9) -0.00773(11) 0.00926(11)
C01 0.0157(11) 0.0100(10) 0.0100(10) 0.0012(8) -0.0010(9) 0.0056(9)
C1 0.0176(12) 0.0093(10) 0.0117(10) 0.0017(8) -0.0011(9) 0.0049(9)
C2 0.0208(13) 0.0197(12) 0.0119(11) 0.0046(9) 0.0050(10) 0.0121(11)
C3 0.0121(11) 0.0127(11) 0.0197(12) 0.0047(9) 0.0051(9) 0.0060(9)
C4 0.0138(11) 0.0143(11) 0.0157(11) 0.0003(9) -0.0016(9) 0.0058(9)
C11 0.0286(14) 0.0135(11) 0.0166(12) 0.0058(9) 0.0008(11) 0.0084(11)
C12 0.0187(13) 0.0146(12) 0.0201(12) 0.0026(10) 0.0007(10) 0.0041(10)
C21 0.0287(15) 0.0206(13) 0.0190(13) -0.0024(10) 0.0073(11) 0.0096(12)
C22 0.0177(13) 0.0248(14) 0.0233(13) 0.0003(11) 0.0057(11) 0.0080(11)
C31 0.0129(12) 0.0171(12) 0.0307(14) 0.0049(11) 0.0015(11) 0.0072(10)
C32 0.0196(13) 0.0153(12) 0.0254(13) 0.0018(10) 0.0056(11) 0.0095(10)
C41 0.0116(12) 0.0234(13) 0.0231(13) 0.0009(10) -0.0010(10) 0.0062(10)
C42 0.0209(13) 0.0226(13) 0.0162(12) 0.0022(10) -0.0029(10) 0.0076(11)
Br2 0.01696(13) 0.02710(14) 0.02441(13) 0.01125(11) -0.00219(10) 0.00694(11)
Br3 0.01646(12) 0.01388(11) 0.01477(11) 0.00419(9) 0.00244(9) 0.00549(9)
Br4 0.01851(13) 0.03013(15) 0.02678(14) 0.01122(11) 0.00318(11) 0.01261(11)

loop_
_atom_type_symbol
_atom_type_description
_atom_type_scat_dispersion_real
_atom_type_scat_dispersion_imag
_atom_type_scat_source
C C 0.0033 0.0016 'International Tables Vol C Tables 4.2.6.8 and 6.1.1.4'
H H 0.0000 0.0000 'International Tables Vol C Tables 4.2.6.8 and 6.1.1.4'
P P 0.1023 0.0942 'International Tables Vol C Tables 4.2.6.8 and 6.1.1.4'
Se Se -0.0929 2.2259 'International Tables Vol C Tables 4.2.6.8 and 6.1.1.4'
Br Br -0.2901 2.4595 'International Tables Vol C Tables 4.2.6.8 and 6.1.1.4'

loop_
_geom_angle_atom_site_label_1
_geom_angle_atom_site_label_2
_geom_angle_atom_site_label_3
_geom_angle
C2 P1 C1 108.39(11)
C2 P1 C01 107.89(11)
C1 P1 C01 106.32(11)
C2 P1 Se1 113.52(8)
C1 P1 Se1 111.38(8)
C01 P1 Se1 109.04(7)
C4 P2 C3 108.65(11)
C4 P2 C01 109.22(11)
C3 P2 C01 107.52(11)
C4 P2 Se2 109.97(8)
C3 P2 Se2 113.53(8)
C01 P2 Se2 107.86(8)
P1 Se1 Se2 91.353(18)
P1 Se1 Br1 92.773(18)
Se2 Se1 Br1 173.842(13)
P2 Se2 Se1 95.592(19)
P2 C01 P1 118.34(12)
C12 C1 C11 110.9(2)
C12 C1 P1 113.75(16)
C11 C1 P1 109.66(17)
C22 C2 C21 111.4(2)
C22 C2 P1 112.57(17)
C21 C2 P1 111.31(18)
C31 C3 C32 111.8(2)
C31 C3 P2 111.33(17)
C32 C3 P2 110.52(17)
C41 C4 C42 110.9(2)
C41 C4 P2 113.19(17)
C42 C4 P2 110.01(17)
Br4 Br3 Br2 176.439(13)

loop_
_geom_bond_atom_site_label_1
_geom_bond_atom_site_label_2
_geom_bond_distance
P1 C2 1.828(2)
P1 C1 1.830(2)
P1 C01 1.832(2)
P1 Se1 2.2480(6)
P2 C4 1.817(2)
P2 C3 1.821(2)
P2 C01 1.826(2)
P2 Se2 2.1765(7)
Se1 Se2 2.5427(4)
Se1 Br1 2.6813(4)
C1 C12 1.532(3)
C1 C11 1.541(3)
C2 C22 1.526(4)
C2 C21 1.534(3)
C3 C31 1.524(3)
C3 C32 1.532(3)
C4 C41 1.527(3)
C4 C42 1.536(4)
Br2 Br3 2.5983(4)
Br3 Br4 2.4832(4)

loop_
_geom_torsion_atom_site_label_1
_geom_torsion_atom_site_label_2
_geom_torsion_atom_site_label_3
_geom_torsion_atom_site_label_4
_geom_torsion
C2 P1 Se1 Se2 87.47(9)
C1 P1 Se1 Se2 -149.85(8)
C01 P1 Se1 Se2 -32.83(9)
C2 P1 Se1 Br1 -87.95(9)
C1 P1 Se1 Br1 34.72(8)
C01 P1 Se1 Br1 151.74(8)
C4 P2 Se2 Se1 -153.71(8)
C3 P2 Se2 Se1 84.34(9)
C01 P2 Se2 Se1 -34.69(8)
P1 Se1 Se2 P2 37.12(2)
Br1 Se1 Se2 P2 169.18(12)
C4 P2 C01 P1 135.87(14)
C3 P2 C01 P1 -106.41(15)
Se2 P2 C01 P1 16.37(16)
C2 P1 C01 P2 -108.67(15)
C1 P1 C01 P2 135.23(14)
Se1 P1 C01 P2 15.04(16)
C2 P1 C1 C12 174.04(17)
C01 P1 C1 C12 -70.20(19)
Se1 P1 C1 C12 48.47(18)
C2 P1 C1 C11 -61.17(19)
C01 P1 C1 C11 54.59(19)
Se1 P1 C1 C11 173.26(14)
C1 P1 C2 C22 179.91(18)
C01 P1 C2 C22 65.2(2)
Se1 P1 C2 C22 -55.8(2)
C1 P1 C2 C21 -54.2(2)
C01 P1 C2 C21 -168.92(18)
Se1 P1 C2 C21 70.12(19)
C4 P2 C3 C31 -173.77(17)
C01 P2 C3 C31 68.13(19)
Se2 P2 C3 C31 -51.09(18)
C4 P2 C3 C32 -48.9(2)
C01 P2 C3 C32 -166.99(17)
Se2 P2 C3 C32 73.79(18)
C3 P2 C4 C41 178.67(18)
C01 P2 C4 C41 -64.3(2)
Se2 P2 C4 C41 53.86(19)
C3 P2 C4 C42 -56.66(19)
C01 P2 C4 C42 60.35(19)
Se2 P2 C4 C42 178.53(14)
